data_2234348
loop_
_publ_author_name
'Guo, Qian'
'Wang, Ping'
'Liu, Fu-Chen'

_publ_section_title
;
 Tetra-\m-benzoato-bis[(3,5-dimethylpyridine)copper(II)]
;
_journal_coeditor_code PK2382
_journal_issue 4
_journal_name_full 'Acta Crystallographica Section E'
_journal_page_first m437
_journal_paper_doi 10.1107/S1600536812008604
_journal_volume 68
_journal_year 2012
_chemical_formula_iupac '[Cu2 (C7 H5 O2)4 (C7 H9 N)2]'
_chemical_formula_moiety 'C42 H38 Cu2 N2 O8'
_chemical_formula_sum 'C42 H38 Cu2 N2 O8'
_chemical_formula_weight 825.84
_space_group_IT_number 2
_symmetry_cell_setting triclinic
_symmetry_space_group_name_Hall '-P 1'
_symmetry_space_group_name_H-M 'P -1'
_atom_sites_solution_hydrogens geom
_atom_sites_solution_primary direct
_atom_sites_solution_secondary difmap
_cell_angle_alpha 64.14(3)
_cell_angle_beta 67.34(3)
_cell_angle_gamma 80.36(3)
_cell_formula_units_Z 1
_cell_length_a 10.249(2)
_cell_length_b 10.619(2)
_cell_length_c 10.752(2)
_cell_measurement_reflns_used 8517
_cell_measurement_temperature 293(2)
_cell_measurement_theta_max 27.9
_cell_measurement_theta_min 3.0
_cell_volume 971.7(5)
_computing_cell_refinement 'PROCESS-AUTO (Rigaku, 1998)'
_computing_data_collection 'PROCESS-AUTO (Rigaku, 1998)'
_computing_data_reduction 'PROCESS-AUTO (Rigaku, 1998)'
_computing_molecular_graphics 'XP in SHELXTL (Sheldrick, 2008)'
_computing_publication_material 'SHELXTL (Sheldrick, 2008)'
_computing_structure_refinement 'SHELXL97 (Sheldrick, 2008)'
_computing_structure_solution 'SHELXS97 (Sheldrick, 2008)'
_diffrn_ambient_temperature 293(2)
_diffrn_measured_fraction_theta_full 0.991
_diffrn_measured_fraction_theta_max 0.991
_diffrn_measurement_device_type 'Rigaku SCXmini'
_diffrn_measurement_method '\w scans'
_diffrn_radiation_monochromator graphite
_diffrn_radiation_source 'fine-focus sealed tube'
_diffrn_radiation_type MoK\a
_diffrn_radiation_wavelength 0.71073
_diffrn_reflns_av_R_equivalents 0.0672
_diffrn_reflns_av_sigmaI/netI 0.0873
_diffrn_reflns_limit_h_max 13
_diffrn_reflns_limit_h_min -13
_diffrn_reflns_limit_k_max 13
_diffrn_reflns_limit_k_min -13
_diffrn_reflns_limit_l_max 13
_diffrn_reflns_limit_l_min -13
_diffrn_reflns_number 10126
_diffrn_reflns_theta_full 27.48
_diffrn_reflns_theta_max 27.48
_diffrn_reflns_theta_min 3.03
_diffrn_standards_number 0
_exptl_absorpt_coefficient_mu 1.149
_exptl_absorpt_correction_T_max 1
_exptl_absorpt_correction_T_min 0.4612
_exptl_absorpt_correction_type multi-scan
_exptl_absorpt_process_details '(ABSCOR; Higashi, 1995)'
_exptl_crystal_colour green
_exptl_crystal_density_diffrn 1.411
_exptl_crystal_density_method 'not measured'
_exptl_crystal_description block
_exptl_crystal_F_000 426
_exptl_crystal_size_max 0.2
_exptl_crystal_size_mid 0.18
_exptl_crystal_size_min 0.18
_refine_diff_density_max 0.460
_refine_diff_density_min -0.403
_refine_ls_extinction_method none
_refine_ls_goodness_of_fit_ref 1.059
_refine_ls_hydrogen_treatment constr
_refine_ls_matrix_type full
_refine_ls_number_parameters 244
_refine_ls_number_reflns 4417
_refine_ls_number_restraints 0
_refine_ls_restrained_S_all 1.051
_refine_ls_R_factor_all 0.1075
_refine_ls_R_factor_gt 0.0668
_refine_ls_shift/su_max 0.000
_refine_ls_shift/su_mean 0.000
_refine_ls_structure_factor_coef Fsqd
_refine_ls_weighting_details 'calc w=1/[\s^2^(Fo^2^)+(0.0637P)^2^] where P=(Fo^2^+2Fc^2^)/3'
_refine_ls_weighting_scheme calc
_refine_ls_wR_factor_gt 0.1421
_refine_ls_wR_factor_ref 0.1620
_reflns_number_gt 2943
_reflns_number_total 4417
_reflns_threshold_expression I>2\s(I)
_cod_data_source_file pk2382.cif
_cod_data_source_block I
_cod_database_code 2234348
_cod_database_fobs_code 2234348

loop_
_symmetry_equiv_pos_as_xyz
'x, y, z'
'-x, -y, -z'

loop_
_atom_site_type_symbol
_atom_site_label
_atom_site_fract_x
_atom_site_fract_y
_atom_site_fract_z
_atom_site_U_iso_or_equiv
_atom_site_adp_type
_atom_site_calc_flag
_atom_site_refinement_flags
_atom_site_occupancy
_atom_site_symmetry_multiplicity
O O1 0.3897(3) 0.3033(3) 0.5902(3) 0.0637(8) Uani d . 1 1
Cu Cu1 0.44953(5) 0.61486(4) 0.41389(5) 0.0490(2) Uani d . 1 1
O O3 0.3341(3) 0.6269(3) 0.6031(3) 0.0608(8) Uani d . 1 1
O O4 0.4237(3) 0.4387(3) 0.7466(3) 0.0618(8) Uani d . 1 1
O O2 0.3048(3) 0.4950(3) 0.4447(3) 0.0609(8) Uani d . 1 1
N N1 0.3873(3) 0.8205(3) 0.2789(3) 0.0495(8) Uani d . 1 1
C C1 0.3029(4) 0.3663(4) 0.5251(4) 0.0490(10) Uani d . 1 1
C C4 0.0875(6) 0.0579(5) 0.6323(5) 0.0804(15) Uani d . 1 1
H H4A 0.0884 -0.0391 0.6813 0.096 Uiso calc R 1 1
C C8 0.3451(4) 0.5443(4) 0.7258(4) 0.0535(10) Uani d . 1 1
C C2 0.1904(4) 0.2791(4) 0.5442(4) 0.0492(9) Uani d . 1 1
C C3 0.1912(5) 0.1358(5) 0.6164(5) 0.0663(12) Uani d . 1 1
H H3A 0.2623 0.0917 0.6544 0.080 Uiso calc R 1 1
C C16 0.3891(5) 1.0667(4) 0.2119(5) 0.0617(11) Uani d . 1 1
C C7 0.0844(4) 0.3430(5) 0.4877(4) 0.0551(10) Uani d . 1 1
H H7A 0.0834 0.4398 0.4379 0.066 Uiso calc R 1 1
C C9 0.2579(5) 0.5741(4) 0.8573(4) 0.0559(11) Uani d . 1 1
C C10 0.1364(5) 0.6526(5) 0.8600(5) 0.0776(14) Uani d . 1 1
H H10A 0.1093 0.6898 0.7777 0.093 Uiso calc R 1 1
C C15 0.4131(4) 0.9293(4) 0.2955(4) 0.0563(11) Uani d . 1 1
H H15A 0.4498 0.9119 0.3683 0.068 Uiso calc R 1 1
C C17 0.3314(5) 1.0881(5) 0.1066(5) 0.0667(13) Uani d . 1 1
H H17A 0.3126 1.1787 0.0477 0.080 Uiso calc R 1 1
C C19 0.3335(4) 0.8451(4) 0.1775(4) 0.0533(10) Uani d . 1 1
H H19A 0.3157 0.7691 0.1650 0.064 Uiso calc R 1 1
C C13 0.2201(7) 0.5513(6) 1.0997(5) 0.0948(18) Uani d . 1 1
H H13A 0.2496 0.5188 1.1801 0.114 Uiso calc R 1 1
C C6 -0.0199(5) 0.2633(6) 0.5051(5) 0.0703(13) Uani d . 1 1
H H6A -0.0917 0.3066 0.4680 0.084 Uiso calc R 1 1
C C18 0.3019(4) 0.9778(5) 0.0880(4) 0.0613(12) Uani d . 1 1
C C11 0.0548(6) 0.6765(6) 0.9830(6) 0.0997(19) Uani d . 1 1
H H11A -0.0297 0.7256 0.9857 0.120 Uiso calc R 1 1
C C20 0.2345(6) 0.9980(6) -0.0211(5) 0.0943(17) Uani d . 1 1
H H20A 0.2206 1.0961 -0.0731 0.141 Uiso calc R 1 1
H H20B 0.1448 0.9509 0.0303 0.141 Uiso calc R 1 1
H H20C 0.2949 0.9600 -0.0901 0.141 Uiso calc R 1 1
C C14 0.2992(5) 0.5227(5) 0.9776(5) 0.0695(13) Uani d . 1 1
H H14A 0.3806 0.4685 0.9773 0.083 Uiso calc R 1 1
C C21 0.4241(6) 1.1845(5) 0.2354(6) 0.0987(19) Uani d . 1 1
H H21A 0.4002 1.2720 0.1680 0.148 Uiso calc R 1 1
H H21B 0.5234 1.1830 0.2182 0.148 Uiso calc R 1 1
H H21C 0.3711 1.1738 0.3350 0.148 Uiso calc R 1 1
C C5 -0.0179(5) 0.1220(6) 0.5762(5) 0.0759(14) Uani d . 1 1
H H5A -0.0878 0.0683 0.5871 0.091 Uiso calc R 1 1
C C12 0.0977(7) 0.6282(6) 1.1015(6) 0.102(2) Uani d . 1 1
H H12A 0.0441 0.6472 1.1834 0.123 Uiso calc R 1 1

loop_
_atom_site_aniso_label
_atom_site_aniso_U_11
_atom_site_aniso_U_22
_atom_site_aniso_U_33
_atom_site_aniso_U_12
_atom_site_aniso_U_13
_atom_site_aniso_U_23
O1 0.074(2) 0.0512(16) 0.069(2) -0.0033(15) -0.0414(17) -0.0118(15)
Cu1 0.0615(4) 0.0408(3) 0.0417(3) 0.0041(2) -0.0241(2) -0.0106(2)
O3 0.079(2) 0.0576(17) 0.0393(15) 0.0088(15) -0.0218(14) -0.0163(14)
O4 0.078(2) 0.0530(17) 0.0469(16) 0.0144(16) -0.0243(15) -0.0171(14)
O2 0.071(2) 0.0466(17) 0.0672(19) 0.0010(14) -0.0382(16) -0.0133(14)
N1 0.059(2) 0.0409(18) 0.0423(18) 0.0047(16) -0.0183(16) -0.0123(15)
C1 0.056(3) 0.048(2) 0.042(2) 0.006(2) -0.0188(19) -0.0188(19)
C4 0.108(4) 0.052(3) 0.072(3) -0.022(3) -0.029(3) -0.012(2)
C8 0.067(3) 0.049(2) 0.042(2) -0.006(2) -0.020(2) -0.015(2)
C2 0.055(3) 0.057(2) 0.035(2) 0.001(2) -0.0134(18) -0.0199(18)
C3 0.083(3) 0.054(3) 0.061(3) -0.007(2) -0.036(2) -0.012(2)
C16 0.064(3) 0.043(2) 0.058(3) 0.003(2) -0.013(2) -0.011(2)
C7 0.051(3) 0.062(3) 0.052(2) 0.005(2) -0.016(2) -0.026(2)
C9 0.073(3) 0.046(2) 0.045(2) -0.002(2) -0.019(2) -0.0167(19)
C10 0.100(4) 0.069(3) 0.059(3) 0.014(3) -0.030(3) -0.025(3)
C15 0.065(3) 0.050(2) 0.048(2) 0.008(2) -0.021(2) -0.016(2)
C17 0.066(3) 0.055(3) 0.048(3) 0.015(2) -0.015(2) -0.004(2)
C19 0.056(3) 0.057(3) 0.042(2) 0.008(2) -0.0171(19) -0.019(2)
C13 0.144(6) 0.082(4) 0.049(3) -0.004(4) -0.025(3) -0.025(3)
C6 0.054(3) 0.093(4) 0.071(3) 0.006(3) -0.023(2) -0.041(3)
C18 0.060(3) 0.067(3) 0.039(2) 0.010(2) -0.018(2) -0.010(2)
C11 0.110(5) 0.092(4) 0.083(4) 0.031(4) -0.021(4) -0.046(3)
C20 0.108(4) 0.109(4) 0.064(3) 0.025(3) -0.050(3) -0.025(3)
C14 0.092(4) 0.063(3) 0.050(3) 0.005(3) -0.026(2) -0.021(2)
C21 0.133(5) 0.051(3) 0.094(4) -0.003(3) -0.027(4) -0.024(3)
C5 0.068(3) 0.089(4) 0.075(3) -0.011(3) -0.017(3) -0.041(3)
C12 0.141(6) 0.087(4) 0.056(3) 0.016(4) -0.011(3) -0.034(3)

loop_
_atom_type_symbol
_atom_type_description
_atom_type_scat_dispersion_real
_atom_type_scat_dispersion_imag
_atom_type_scat_source
C C 0.0033 0.0016 'International Tables Vol C Tables 4.2.6.8 and 6.1.1.4'
H H 0.0000 0.0000 'International Tables Vol C Tables 4.2.6.8 and 6.1.1.4'
Cu Cu 0.3201 1.2651 'International Tables Vol C Tables 4.2.6.8 and 6.1.1.4'
N N 0.0061 0.0033 'International Tables Vol C Tables 4.2.6.8 and 6.1.1.4'
O O 0.0106 0.0060 'International Tables Vol C Tables 4.2.6.8 and 6.1.1.4'

loop_
_geom_angle_atom_site_label_1
_geom_angle_atom_site_label_2
_geom_angle_atom_site_label_3
_geom_angle_site_symmetry_1
_geom_angle_site_symmetry_3
_geom_angle
C1 O1 Cu1 . 2_666 127.3(3)
O2 Cu1 O1 . 2_666 167.39(11)
O2 Cu1 O4 . 2_666 88.23(13)
O1 Cu1 O4 2_666 2_666 90.12(13)
O2 Cu1 O3 . . 89.09(13)
O1 Cu1 O3 2_666 . 89.74(13)
O4 Cu1 O3 2_666 . 167.12(11)
O2 Cu1 N1 . . 101.52(12)
O1 Cu1 N1 2_666 . 91.10(12)
O4 Cu1 N1 2_666 . 98.25(12)
O3 Cu1 N1 . . 94.63(12)
O2 Cu1 Cu1 . 2_666 87.13(8)
O1 Cu1 Cu1 2_666 2_666 80.26(9)
O4 Cu1 Cu1 2_666 2_666 84.30(8)
O3 Cu1 Cu1 . 2_666 82.99(8)
N1 Cu1 Cu1 . 2_666 171.02(9)
C8 O3 Cu1 . . 124.2(3)
C8 O4 Cu1 . 2_666 122.9(2)
C1 O2 Cu1 . . 119.9(3)
C19 N1 C15 . . 117.8(3)
C19 N1 Cu1 . . 125.0(3)
C15 N1 Cu1 . . 117.1(3)
O2 C1 O1 . . 125.4(4)
O2 C1 C2 . . 117.8(3)
O1 C1 C2 . . 116.8(3)
C3 C4 C5 . . 120.5(5)
C3 C4 H4A . . 119.8
C5 C4 H4A . . 119.8
O4 C8 O3 . . 125.5(4)
O4 C8 C9 . . 116.9(3)
O3 C8 C9 . . 117.6(4)
C3 C2 C7 . . 119.3(4)
C3 C2 C1 . . 121.0(4)
C7 C2 C1 . . 119.7(4)
C4 C3 C2 . . 120.0(4)
C4 C3 H3A . . 120.0
C2 C3 H3A . . 120.0
C15 C16 C17 . . 116.1(4)
C15 C16 C21 . . 121.1(4)
C17 C16 C21 . . 122.9(4)
C6 C7 C2 . . 120.1(4)
C6 C7 H7A . . 119.9
C2 C7 H7A . . 119.9
C14 C9 C10 . . 119.3(4)
C14 C9 C8 . . 119.6(4)
C10 C9 C8 . . 121.1(4)
C11 C10 C9 . . 120.7(5)
C11 C10 H10A . . 119.7
C9 C10 H10A . . 119.7
N1 C15 C16 . . 124.3(4)
N1 C15 H15A . . 117.8
C16 C15 H15A . . 117.8
C18 C17 C16 . . 121.0(4)
C18 C17 H17A . . 119.5
C16 C17 H17A . . 119.5
N1 C19 C18 . . 123.8(4)
N1 C19 H19A . . 118.1
C18 C19 H19A . . 118.1
C12 C13 C14 . . 119.7(5)
C12 C13 H13A . . 120.1
C14 C13 H13A . . 120.1
C5 C6 C7 . . 120.1(4)
C5 C6 H6A . . 120.0
C7 C6 H6A . . 120.0
C17 C18 C19 . . 117.0(4)
C17 C18 C20 . . 121.9(4)
C19 C18 C20 . . 121.0(4)
C12 C11 C10 . . 119.9(5)
C12 C11 H11A . . 120.0
C10 C11 H11A . . 120.0
C18 C20 H20A . . 109.5
C18 C20 H20B . . 109.5
H20A C20 H20B . . 109.5
C18 C20 H20C . . 109.5
H20A C20 H20C . . 109.5
H20B C20 H20C . . 109.5
C9 C14 C13 . . 120.1(5)
C9 C14 H14A . . 119.9
C13 C14 H14A . . 119.9
C16 C21 H21A . . 109.5
C16 C21 H21B . . 109.5
H21A C21 H21B . . 109.5
C16 C21 H21C . . 109.5
H21A C21 H21C . . 109.5
H21B C21 H21C . . 109.5
C6 C5 C4 . . 120.0(5)
C6 C5 H5A . . 120.0
C4 C5 H5A . . 120.0
C11 C12 C13 . . 120.1(5)
C11 C12 H12A . . 120.0
C13 C12 H12A . . 120.0

loop_
_geom_bond_atom_site_label_1
_geom_bond_atom_site_label_2
_geom_bond_site_symmetry_2
_geom_bond_distance
_geom_bond_publ_flag
O1 C1 . 1.265(4) ?
O1 Cu1 2_666 1.966(3) ?
Cu1 O2 . 1.953(3) y
Cu1 O1 2_666 1.966(3) y
Cu1 O4 2_666 1.968(3) y
Cu1 O3 . 1.969(3) y
Cu1 N1 . 2.182(3) y
Cu1 Cu1 2_666 2.6721(13) y
O3 C8 . 1.263(4) ?
O4 C8 . 1.254(4) ?
O4 Cu1 2_666 1.968(3) ?
O2 C1 . 1.258(4) ?
N1 C19 . 1.315(5) ?
N1 C15 . 1.325(5) ?
C1 C2 . 1.496(5) ?
C4 C3 . 1.369(6) ?
C4 C5 . 1.375(7) ?
C4 H4A . 0.9300 ?
C8 C9 . 1.490(5) ?
C2 C3 . 1.374(5) ?
C2 C7 . 1.383(5) ?
C3 H3A . 0.9300 ?
C16 C15 . 1.380(5) ?
C16 C17 . 1.390(6) ?
C16 C21 . 1.501(6) ?
C7 C6 . 1.380(6) ?
C7 H7A . 0.9300 ?
C9 C14 . 1.371(6) ?
C9 C10 . 1.375(6) ?
C10 C11 . 1.372(6) ?
C10 H10A . 0.9300 ?
C15 H15A . 0.9300 ?
C17 C18 . 1.368(6) ?
C17 H17A . 0.9300 ?
C19 C18 . 1.386(5) ?
C19 H19A . 0.9300 ?
C13 C12 . 1.376(7) ?
C13 C14 . 1.385(6) ?
C13 H13A . 0.9300 ?
C6 C5 . 1.356(6) ?
C6 H6A . 0.9300 ?
C18 C20 . 1.502(6) ?
C11 C12 . 1.366(7) ?
C11 H11A . 0.9300 ?
C20 H20A . 0.9600 ?
C20 H20B . 0.9600 ?
C20 H20C . 0.9600 ?
C14 H14A . 0.9300 ?
C21 H21A . 0.9600 ?
C21 H21B . 0.9600 ?
C21 H21C . 0.9600 ?
C5 H5A . 0.9300 ?
C12 H12A . 0.9300 ?

loop_
_geom_torsion_atom_site_label_1
_geom_torsion_atom_site_label_2
_geom_torsion_atom_site_label_3
_geom_torsion_atom_site_label_4
_geom_torsion_site_symmetry_1
_geom_torsion
O2 Cu1 O3 C8 . 91.1(3)
O1 Cu1 O3 C8 2_666 -76.3(3)
O4 Cu1 O3 C8 2_666 13.1(7)
N1 Cu1 O3 C8 . -167.4(3)
Cu1 Cu1 O3 C8 2_666 3.9(3)
O1 Cu1 O2 C1 2_666 2.3(7)
O4 Cu1 O2 C1 2_666 85.0(3)
O3 Cu1 O2 C1 . -82.4(3)
N1 Cu1 O2 C1 . -176.9(3)
Cu1 Cu1 O2 C1 2_666 0.6(3)
O2 Cu1 N1 C19 . -36.0(3)
O1 Cu1 N1 C19 2_666 144.2(3)
O4 Cu1 N1 C19 2_666 53.9(3)
O3 Cu1 N1 C19 . -126.0(3)
Cu1 Cu1 N1 C19 2_666 159.9(4)
O2 Cu1 N1 C15 . 147.9(3)
O1 Cu1 N1 C15 2_666 -32.0(3)
O4 Cu1 N1 C15 2_666 -122.3(3)
O3 Cu1 N1 C15 . 57.8(3)
Cu1 Cu1 N1 C15 2_666 -16.3(8)
Cu1 O2 C1 O1 . -0.6(6)
Cu1 O2 C1 C2 . -179.6(2)
Cu1 O1 C1 O2 2_666 0.1(6)
Cu1 O1 C1 C2 2_666 179.1(2)
Cu1 O4 C8 O3 2_666 1.6(6)
Cu1 O4 C8 C9 2_666 -178.3(3)
Cu1 O3 C8 O4 . -4.5(6)
Cu1 O3 C8 C9 . 175.3(3)
O2 C1 C2 C3 . 172.5(4)
O1 C1 C2 C3 . -6.5(6)
O2 C1 C2 C7 . -7.0(5)
O1 C1 C2 C7 . 174.0(3)
C5 C4 C3 C2 . 0.1(7)
C7 C2 C3 C4 . -0.3(6)
C1 C2 C3 C4 . -179.8(4)
C3 C2 C7 C6 . 0.6(6)
C1 C2 C7 C6 . -179.9(3)
O4 C8 C9 C14 . 23.0(6)
O3 C8 C9 C14 . -156.8(4)
O4 C8 C9 C10 . -157.0(4)
O3 C8 C9 C10 . 23.1(6)
C14 C9 C10 C11 . -1.8(7)
C8 C9 C10 C11 . 178.3(4)
C19 N1 C15 C16 . -1.0(6)
Cu1 N1 C15 C16 . 175.5(3)
C17 C16 C15 N1 . 1.4(7)
C21 C16 C15 N1 . -178.7(4)
C15 C16 C17 C18 . -0.4(7)
C21 C16 C17 C18 . 179.6(4)
C15 N1 C19 C18 . -0.3(6)
Cu1 N1 C19 C18 . -176.5(3)
C2 C7 C6 C5 . -0.8(6)
C16 C17 C18 C19 . -0.7(7)
C16 C17 C18 C20 . 177.6(4)
N1 C19 C18 C17 . 1.1(7)
N1 C19 C18 C20 . -177.2(4)
C9 C10 C11 C12 . 3.3(8)
C10 C9 C14 C13 . -0.8(7)
C8 C9 C14 C13 . 179.1(4)
C12 C13 C14 C9 . 1.8(8)
C7 C6 C5 C4 . 0.6(7)
C3 C4 C5 C6 . -0.3(8)
C10 C11 C12 C13 . -2.3(9)
C14 C13 C12 C11 . -0.3(9)
